data_4123617
loop_
_publ_author_name
'Tominaka, Satoshi'
'Coudert, Fran\,cois-Xavier'
'Dao, Thang D.'
'Nagao, Tadaaki'
'Cheetham, Anthony K.'

_publ_section_title
;
 Insulator-to-Proton-Conductor Transition in a Dense Metal-Organic
 Framework.
;
_journal_issue 20
_journal_name_full 'Journal of the American Chemical Society'
_journal_page_first 6428
_journal_page_last 6431
_journal_paper_doi 10.1021/jacs.5b02777
_journal_volume 137
_journal_year 2015
_chemical_absolute_configuration ad
_chemical_formula_moiety 'C16 H2 Li4 O33 Zr2, 4(C2 H8 N)'
_chemical_formula_sum 'C24 H34 Li4 N4 O33 Zr2'
_chemical_formula_weight 1116.75
_chemical_name_systematic 'Lithium zirconium oxalate dimethiyammonium hydrate'
_space_group_crystal_system triclinic
_space_group_IT_number 1
_space_group_name_Hall 'P 1'
_space_group_name_H-M_alt 'P 1'
_symmetry_space_group_name_Hall 'P 1'
_symmetry_space_group_name_H-M 'P 1'
_atom_sites_solution_hydrogens geom
_atom_sites_solution_primary direct
_atom_sites_solution_secondary difmap
_audit_creation_date 2014-02-08
_audit_creation_method
;
Olex2 1.2
(compiled 2013.12.10 svn.r2850 for OlexSys, GUI svn.r4736)
;
_cell_angle_alpha 89.309(6)
_cell_angle_beta 78.004(6)
_cell_angle_gamma 68.812(6)
_cell_formula_units_Z 1
_cell_length_a 8.5302(6)
_cell_length_b 8.5902(6)
_cell_length_c 16.1582(12)
_cell_measurement_reflns_used 5462
_cell_measurement_temperature 299(6)
_cell_measurement_theta_max 67.5100
_cell_measurement_theta_min 2.7800
_cell_volume 1077.28(14)
_computing_cell_refinement
;
CrysAlisPro, Agilent Technologies,
Version 1.171.36.28 (release 01-02-2013 CrysAlis171 .NET)
(compiled Feb  1 2013,16:14:44)
;
_computing_data_collection
;
CrysAlisPro, Agilent Technologies,
Version 1.171.36.28 (release 01-02-2013 CrysAlis171 .NET)
(compiled Feb  1 2013,16:14:44)
;
_computing_data_reduction
;
CrysAlisPro, Agilent Technologies,
Version 1.171.36.28 (release 01-02-2013 CrysAlis171 .NET)
(compiled Feb  1 2013,16:14:44)
;
_computing_molecular_graphics 'Olex2 (Dolomanov et al., 2009)'
_computing_publication_material 'Olex2 (Dolomanov et al., 2009)'
_computing_structure_refinement 'ShelXL (Sheldrick, 2008)'
_computing_structure_solution 'ShelXS (Sheldrick, 2008)'
_diffrn_ambient_temperature 299(6)
_diffrn_detector_area_resol_mean 16.1183
_diffrn_measured_fraction_theta_full 0.985
_diffrn_measured_fraction_theta_max 0.985
_diffrn_measurement_device_type 'Xcalibur, Eos, Gemini ultra'
_diffrn_measurement_method '\w scans'
_diffrn_orient_matrix_UB_11 -0.1692972000
_diffrn_orient_matrix_UB_12 -0.0014702000
_diffrn_orient_matrix_UB_13 0.0559568000
_diffrn_orient_matrix_UB_21 -0.0992942000
_diffrn_orient_matrix_UB_22 0.1706439000
_diffrn_orient_matrix_UB_23 -0.0307708000
_diffrn_orient_matrix_UB_31 -0.0295563000
_diffrn_orient_matrix_UB_32 -0.0897321000
_diffrn_orient_matrix_UB_33 -0.0739476000
_diffrn_radiation_monochromator mirror
_diffrn_radiation_type CuK\a
_diffrn_radiation_wavelength 1.54184
_diffrn_reflns_av_R_equivalents 0.0304
_diffrn_reflns_av_unetI/netI 0.0428
_diffrn_reflns_limit_h_max 8
_diffrn_reflns_limit_h_min -10
_diffrn_reflns_limit_k_max 7
_diffrn_reflns_limit_k_min -10
_diffrn_reflns_limit_l_max 17
_diffrn_reflns_limit_l_min -19
_diffrn_reflns_number 10149
_diffrn_reflns_theta_full 67.75
_diffrn_reflns_theta_max 67.75
_diffrn_reflns_theta_min 2.80
_diffrn_source 'Enhance Ultra (Cu) X-ray Source'
_exptl_absorpt_coefficient_mu 4.969
_exptl_absorpt_correction_T_max 0.783
_exptl_absorpt_correction_T_min 0.478
_exptl_absorpt_correction_type analytical
_exptl_absorpt_process_details
;
CrysAlisPro, Agilent Technologies,
Version 1.171.36.28 (release 01-02-2013 CrysAlis171 .NET)
(compiled Feb  1 2013,16:14:44)
Analytical numeric absorption correction using a multifaceted crystal
            model based on expressions derived by R.C. Clark & J.S. Reid.
(Clark, R. C. & Reid, J. S. (1995). Acta Cryst. A51, 887-897)
;
_exptl_crystal_colour colourless
_exptl_crystal_colour_primary colourless
_exptl_crystal_density_diffrn 1.721
_exptl_crystal_density_method 'not measured'
_exptl_crystal_description prism
_exptl_crystal_F_000 562
_exptl_crystal_size_max 0.1923
_exptl_crystal_size_mid 0.0796
_exptl_crystal_size_min 0.0537
_refine_diff_density_max 1.005
_refine_diff_density_min -0.391
_refine_diff_density_rms 0.112
_refine_ls_abs_structure_details 'Flack H D (1983), Acta Cryst. A39, 876-881'
_refine_ls_abs_structure_Flack 0.33(3)
_refine_ls_extinction_method none
_refine_ls_goodness_of_fit_ref 1.069
_refine_ls_hydrogen_treatment mixed
_refine_ls_matrix_type full
_refine_ls_number_parameters 613
_refine_ls_number_reflns 5380
_refine_ls_number_restraints 93
_refine_ls_restrained_S_all 1.062
_refine_ls_R_factor_all 0.0473
_refine_ls_R_factor_gt 0.0423
_refine_ls_shift/su_max 0.007
_refine_ls_shift/su_mean 0.001
_refine_ls_structure_factor_coef Fsqd
_refine_ls_weighting_details 'calc w=1/[\s^2^(Fo^2^)+(0.0819P)^2^+0.7458P] where P=(Fo^2^+2Fc^2^)/3'
_refine_ls_weighting_scheme calc
_refine_ls_wR_factor_gt 0.1136
_refine_ls_wR_factor_ref 0.1186
_reflns_number_gt 4885
_reflns_number_total 5380
_reflns_threshold_expression >2sigma(I)
_cod_data_source_file ja5b02777_si_005.cif
_cod_data_source_block PhaseII_RT
_cod_depositor_comments 'Adding full bibliography for 4123615--4123618.cif.'
_cod_original_cell_volume 1077.27(13)
_cod_database_code 4123617
_chemical_oxdiff_formula 'Zr Li2 N2 C12 O16.5 H17'
_reflns_odcompleteness_completeness 97.37
_reflns_odcompleteness_iscentric 1
_reflns_odcompleteness_theta 68.13
_olex2_refinement_description
;
1. Fixed Uiso
 At 1.2 times of:
  All N(H,H) groups
 At 1.5 times of:
  All C(H,H,H) groups, All O(H,H) groups
2. Uiso/Uaniso restraints and constraints
Uanis(C47) \\sim Ueq, Uanis(C29) \\sim Ueq, Uanis(C37) \\sim Ueq, Uanis(C36)
\\sim Ueq, Uanis(C31) \\sim Ueq, Uanis(C40) \\sim Ueq, Uanis(C55) \\sim Ueq,
Uanis(C50) \\sim Ueq, Uanis(C43) \\sim Ueq, Uanis(C32) \\sim Ueq, Uanis(C35)
\\sim Ueq, Uanis(C38) \\sim Ueq, Uanis(C39) \\sim Ueq, Uanis(C41) \\sim Ueq,
Uanis(C51) \\sim Ueq: with sigma of 0.01 and sigma for terminal atoms of 0.02
3.a Rotating group:
 O2(H2A,H2B)
3.b Secondary CH2 refined with riding coordinates:
 N46(H46A,H46B), N2(H2F,H2G), N7(H7A,H7B), N1(H1A,H1B)
3.c Idealised Me refined as rotating group:
 C49(H49A,H49B,H49C), C61(H61A,H61B,H61C), C2(H2C,H2D,H2E), C10(H10A,H10B,
 H10C), C13(H13A,H13B,H13C), C18(H18A,H18B,H18C), C9(H9A,H9B,H9C), C12(H12A,
 H12B,H12C)
;

loop_
_space_group_symop_id
_space_group_symop_operation_xyz
1 'x, y, z'

loop_
_atom_site_label
_atom_site_type_symbol
_atom_site_fract_x
_atom_site_fract_y
_atom_site_fract_z
_atom_site_U_iso_or_equiv
_atom_site_adp_type
_atom_site_occupancy
_atom_site_symmetry_multiplicity
_atom_site_calc_flag
_atom_site_disorder_group
_atom_site_refinement_flags_posn
_atom_site_refinement_flags_adp
Li3 Li 0.825(3) 0.185(3) 0.3220(17) 0.034(6) Uani 1 1 d . . .
Li6 Li 1.148(3) 0.218(3) 0.3787(15) 0.032(6) Uani 1 1 d . . .
Li8 Li 0.477(7) 1.205(8) 0.850(4) 0.078(6) Uani 1 1 d . . .
Li11 Li 0.4692(19) 1.242(2) 1.3778(10) 0.052(4) Uani 1 1 d . . .
C29 C 0.6531(18) 0.952(2) 0.7084(10) 0.037(4) Uani 1 1 d . . U
C31 C 0.6452(18) 0.9629(18) 0.4410(8) 0.028(3) Uani 1 1 d . . U
C32 C 0.3356(18) 1.4207(16) 0.9802(8) 0.027(3) Uani 1 1 d . . U
C34 C 0.3215(18) 1.4392(16) 1.2563(10) 0.029(3) Uani 1 1 d . . .
C35 C 0.0343(18) 1.9400(18) 1.1893(9) 0.026(3) Uani 1 1 d . . U
C36 C 0.9416(18) 0.4535(19) 0.5089(10) 0.029(3) Uani 1 1 d . . U
C37 C 0.816(2) 0.4375(19) 0.4604(10) 0.032(3) Uani 1 1 d . . U
C38 C 0.1658(17) 1.9610(18) 1.2390(9) 0.025(3) Uani 1 1 d . . U
C39 C 0.5115(17) 1.4316(17) 1.2490(9) 0.023(3) Uani 1 1 d . . U
C40 C 0.462(2) 0.9676(18) 0.4501(10) 0.029(3) Uani 1 1 d . . U
C41 C 0.495(3) 1.853(3) 0.9714(13) 0.059(5) Uani 1 1 d . . U
C43 C 0.525(2) 1.366(2) 0.9737(10) 0.035(4) Uani 1 1 d . . U
C47 C 0.446(2) 1.0171(19) 0.7187(10) 0.032(4) Uani 1 1 d . . U
C50 C 0.3383(19) 0.5759(18) 0.6743(9) 0.031(3) Uani 1 1 d . . U
C51 C 0.633(3) 1.802(2) 1.0234(13) 0.052(5) Uani 1 1 d . . U
C55 C 0.491(2) 0.520(2) 0.7205(11) 0.041(4) Uani 1 1 d . . U
O1 O 0.6033(16) 1.7298(17) 1.0887(8) 0.033(2) Uani 1 1 d . . .
O2 O 0.4266(8) 1.3468(9) 1.4886(4) 0.0606(19) Uani 1 1 d . . .
H2A H 0.4439 1.2728 1.5288 0.091 Uiso 1 1 d . GR .
H2B H 0.3180 1.4201 1.5058 0.091 Uiso 1 1 d . GR .
O3 O 0.8683(16) 0.3205(16) 0.4021(8) 0.043(3) Uani 1 1 d . . .
O4 O 0.1087(15) 2.0680(15) 1.2953(8) 0.037(3) Uani 1 1 d . . .
O5 O 0.6234(15) 1.2629(15) 0.9218(8) 0.054(4) Uani 1 1 d . . .
O6 O 0.3497(15) 1.1341(14) 0.7736(7) 0.042(3) Uani 1 1 d . . .
O7 O 0.7044(15) 1.0420(15) 0.3885(8) 0.044(3) Uani 1 1 d . . .
O8 O 0.2703(14) 1.3553(14) 1.3098(8) 0.039(3) Uani 1 1 d . . .
O9 O 0.0970(10) 1.8191(11) 1.1330(6) 0.029(2) Uani 1 1 d . . .
O10 O 0.4054(12) 0.9400(13) 0.6702(6) 0.034(3) Uani 1 1 d . . .
O11 O 0.5671(14) 1.4498(13) 1.0303(8) 0.048(3) Uani 1 1 d . . .
O12 O 0.6604(13) 0.5373(13) 0.4841(7) 0.036(3) Uani 1 1 d . . .
O13 O 0.8746(13) 0.5758(12) 0.5659(6) 0.032(2) Uani 1 1 d . . .
O14 O 0.3175(14) 1.8538(13) 1.2141(7) 0.033(2) Uani 1 1 d . . .
O15 O 0.6062(14) 0.5772(13) 0.6906(7) 0.038(3) Uani 1 1 d . . .
O16 O 0.3623(15) 1.8143(15) 1.0078(7) 0.042(3) Uani 1 1 d . . .
O17 O 0.6023(14) 1.3417(13) 1.2923(7) 0.034(3) Uani 1 1 d . . .
O18 O 0.2407(13) 1.5556(14) 1.0415(7) 0.040(3) Uani 1 1 d . . .
O19 O 0.2422(14) 1.5314(14) 1.2058(7) 0.034(3) Uani 1 1 d . . .
O20 O 0.7295(11) 0.8422(12) 0.6604(7) 0.032(2) Uani 1 1 d . . .
O21 O 0.4205(13) 0.8751(14) 0.5042(7) 0.036(3) Uani 1 1 d . . .
O22 O 0.7260(12) 0.8625(14) 0.4900(7) 0.035(3) Uani 1 1 d . . .
O23 O 0.5527(11) 1.5237(13) 1.1945(6) 0.028(2) Uani 1 1 d . . .
O24 O -0.1149(13) 2.0357(14) 1.2070(8) 0.047(3) Uani 1 1 d . . .
O25 O 1.0902(13) 0.3544(13) 0.4903(7) 0.037(3) Uani 1 1 d . . .
O26 O 0.3719(14) 1.0590(13) 0.4047(7) 0.034(3) Uani 1 1 d . . .
O27 O 0.6988(14) 1.0389(17) 0.7551(8) 0.057(4) Uani 1 1 d . . .
O28 O 0.2706(15) 1.3577(13) 0.9396(7) 0.048(3) Uani 1 1 d . . .
O30 O 0.5029(18) 1.928(2) 0.9086(9) 0.134(8) Uani 1 1 d . . .
O33B O 0.4946(19) 0.4354(16) 0.7785(10) 0.083(4) Uani 1 1 d 2 . .
O42 O 0.7722(16) 1.8338(19) 0.9991(10) 0.088(5) Uani 1 1 d . . .
O44 O 0.2166(14) 0.5472(18) 0.6959(7) 0.067(4) Uani 1 1 d . . .
O60 O 0.3735(16) 0.6582(17) 0.6100(8) 0.031(2) Uani 1 1 d . . .
Zr1 Zr 0.59693(5) 0.73780(5) 0.58595(3) 0.0229(3) Uani 1 1 d . . .
Zr2 Zr 0.37781(5) 1.65760(5) 1.11165(3) 0.0226(2) Uani 1 1 d . . .
C49 C 0.005(2) 0.992(2) 0.5588(14) 0.071(6) Uani 1 1 d . . .
H49A H 0.0820 1.0422 0.5292 0.106 Uiso 1 1 calc . GR .
H49B H -0.0106 1.0111 0.6188 0.106 Uiso 1 1 calc . GR .
H49C H -0.1048 1.0406 0.5432 0.106 Uiso 1 1 calc . GR .
C61 C 0.138(2) 0.755(3) 0.4454(11) 0.062(6) Uani 1 1 d . . .
H61A H 0.0516 0.8171 0.4153 0.094 Uiso 1 1 calc . GR .
H61B H 0.1598 0.6377 0.4378 0.094 Uiso 1 1 calc . GR .
H61C H 0.2423 0.7747 0.4237 0.094 Uiso 1 1 calc . GR .
N46 N 0.0774(15) 0.8085(16) 0.5356(9) 0.037(3) Uani 1 1 d . . .
H46A H 0.1663 0.7619 0.5610 0.045 Uiso 1 1 calc . R .
H46B H -0.0036 0.7664 0.5574 0.045 Uiso 1 1 calc . R .
C2 C -0.030(3) 0.308(3) 0.7313(17) 0.105(9) Uani 1 1 d . . .
H2C H -0.0321 0.2883 0.6731 0.158 Uiso 1 1 calc . GR .
H2D H -0.1104 0.2681 0.7676 0.158 Uiso 1 1 calc . GR .
H2E H 0.0835 0.2489 0.7403 0.158 Uiso 1 1 calc . GR .
C10 C -0.104(3) 0.518(3) 0.8376(14) 0.095(9) Uani 1 1 d . . .
H10A H -0.1155 0.6323 0.8452 0.143 Uiso 1 1 calc . GR .
H10B H -0.0085 0.4467 0.8597 0.143 Uiso 1 1 calc . GR .
H10C H -0.2078 0.5042 0.8673 0.143 Uiso 1 1 calc . GR .
N2 N -0.0756(18) 0.4733(17) 0.7494(7) 0.042(3) Uani 1 1 d . . .
H2F H -0.1723 0.5291 0.7311 0.050 Uiso 1 1 calc . R .
H2G H 0.0082 0.5062 0.7207 0.050 Uiso 1 1 calc . R .
C13 C 0.835(2) 1.636(2) 1.2516(11) 0.056(5) Uani 1 1 d . . .
H13A H 0.7703 1.7537 1.2618 0.084 Uiso 1 1 calc . GR .
H13B H 0.9340 1.6066 1.2765 0.084 Uiso 1 1 calc . GR .
H13C H 0.7642 1.5751 1.2764 0.084 Uiso 1 1 calc . GR .
C18 C 0.9640(19) 1.408(2) 1.1413(13) 0.060(6) Uani 1 1 d . . .
H18A H 1.0060 1.3814 1.0813 0.089 Uiso 1 1 calc . GR .
H18B H 0.8753 1.3641 1.1615 0.089 Uiso 1 1 calc . GR .
H18C H 1.0569 1.3594 1.1698 0.089 Uiso 1 1 calc . GR .
N7 N 0.8926(18) 1.5921(18) 1.1587(9) 0.043(4) Uani 1 1 d . . .
H7A H 0.8028 1.6376 1.1338 0.052 Uiso 1 1 calc . R .
H7B H 0.9735 1.6343 1.1368 0.052 Uiso 1 1 calc . R .
C9 C 0.014(2) 1.098(2) 0.9660(12) 0.059(4) Uani 1 1 d . . .
H9A H 0.1104 1.1300 0.9425 0.088 Uiso 1 1 calc . GR .
H9B H -0.0166 1.1216 1.0264 0.088 Uiso 1 1 calc . GR .
H9C H -0.0821 1.1608 0.9419 0.088 Uiso 1 1 calc . GR .
C12 C 0.095(3) 0.864(3) 0.8542(12) 0.095(8) Uani 1 1 d . . .
H12A H 0.1417 0.9372 0.8216 0.142 Uiso 1 1 calc . GR .
H12B H -0.0119 0.8735 0.8397 0.142 Uiso 1 1 calc . GR .
H12C H 0.1746 0.7505 0.8419 0.142 Uiso 1 1 calc . GR .
N1 N 0.063(2) 0.911(2) 0.9454(11) 0.063(5) Uani 1 1 d . . .
H1A H 0.1586 0.8538 0.9644 0.076 Uiso 1 1 calc . R .
H1B H -0.0222 0.8794 0.9735 0.076 Uiso 1 1 calc . R .

loop_
_atom_site_aniso_label
_atom_site_aniso_U_11
_atom_site_aniso_U_22
_atom_site_aniso_U_33
_atom_site_aniso_U_23
_atom_site_aniso_U_13
_atom_site_aniso_U_12
Li3 0.012(9) 0.042(13) 0.040(13) -0.009(10) -0.008(8) 0.002(8)
Li6 0.052(13) 0.027(10) 0.026(11) -0.001(8) -0.009(9) -0.026(9)
Li8 0.045(10) 0.102(14) 0.073(10) -0.068(9) 0.006(8) -0.021(10)
Li11 0.042(8) 0.067(11) 0.062(10) 0.033(8) -0.036(8) -0.025(8)
C29 0.032(6) 0.055(7) 0.035(6) 0.004(5) -0.017(5) -0.024(5)
C31 0.022(6) 0.038(6) 0.023(6) 0.012(5) -0.006(5) -0.010(5)
C32 0.034(5) 0.020(4) 0.020(5) -0.009(4) 0.011(4) -0.012(4)
C34 0.024(6) 0.020(5) 0.043(8) -0.010(5) -0.005(6) -0.011(5)
C35 0.028(6) 0.026(6) 0.025(6) 0.003(5) -0.005(5) -0.010(5)
C36 0.023(6) 0.032(6) 0.030(6) 0.003(5) -0.005(5) -0.008(5)
C37 0.039(6) 0.028(6) 0.028(6) 0.004(5) -0.005(5) -0.011(5)
C38 0.022(5) 0.032(6) 0.026(5) -0.001(4) -0.004(4) -0.017(4)
C39 0.020(5) 0.025(5) 0.022(5) 0.002(4) -0.005(4) -0.006(4)
C40 0.030(6) 0.026(5) 0.032(6) -0.002(5) -0.009(5) -0.012(5)
C41 0.053(7) 0.078(9) 0.060(8) 0.023(6) -0.023(6) -0.034(6)
C43 0.038(6) 0.039(6) 0.033(6) -0.003(5) -0.016(5) -0.014(5)
C47 0.031(6) 0.029(6) 0.032(6) 0.000(5) 0.000(5) -0.011(5)
C50 0.030(5) 0.035(5) 0.034(5) 0.018(4) -0.006(4) -0.020(4)
C51 0.053(7) 0.051(7) 0.058(8) -0.007(6) -0.013(6) -0.024(6)
C55 0.042(6) 0.043(6) 0.039(6) 0.017(5) -0.003(4) -0.020(5)
O1 0.026(5) 0.046(5) 0.040(6) 0.017(4) -0.009(4) -0.027(4)
O2 0.038(3) 0.075(4) 0.072(4) -0.037(4) 0.008(3) -0.034(3)
O3 0.040(7) 0.043(7) 0.044(7) -0.016(6) -0.002(6) -0.017(6)
O4 0.033(6) 0.038(7) 0.036(6) -0.012(5) -0.011(5) -0.004(5)
O5 0.038(6) 0.060(7) 0.061(8) -0.040(6) -0.009(6) -0.012(6)
O6 0.042(6) 0.040(6) 0.035(6) 0.000(5) -0.006(5) -0.004(5)
O7 0.034(6) 0.052(7) 0.052(8) 0.031(6) -0.011(5) -0.022(6)
O8 0.030(6) 0.043(7) 0.046(7) 0.015(5) -0.009(5) -0.017(5)
O9 0.006(4) 0.033(5) 0.042(6) -0.014(4) -0.008(4) 0.002(3)
O10 0.022(5) 0.053(7) 0.034(5) -0.006(5) -0.013(4) -0.015(4)
O11 0.034(6) 0.035(6) 0.060(8) -0.025(5) -0.010(5) 0.006(5)
O12 0.017(5) 0.041(6) 0.042(6) -0.016(5) -0.009(4) -0.001(4)
O13 0.045(6) 0.033(5) 0.023(5) 0.005(4) -0.012(4) -0.017(4)
O14 0.034(6) 0.038(6) 0.035(6) -0.003(5) -0.014(5) -0.018(5)
O15 0.034(6) 0.043(6) 0.046(6) 0.018(5) -0.022(5) -0.020(5)
O16 0.038(6) 0.065(8) 0.029(6) 0.030(5) -0.010(5) -0.025(6)
O17 0.029(6) 0.035(6) 0.036(6) 0.010(5) -0.013(5) -0.005(4)
O18 0.038(6) 0.062(7) 0.032(5) -0.008(5) -0.012(4) -0.033(5)
O19 0.035(6) 0.045(6) 0.030(6) 0.017(5) -0.013(5) -0.023(5)
O20 0.015(4) 0.033(5) 0.038(5) -0.022(4) 0.003(4) 0.000(4)
O21 0.035(6) 0.039(6) 0.037(6) 0.019(5) -0.006(5) -0.020(5)
O22 0.017(5) 0.043(6) 0.049(7) 0.022(5) -0.012(5) -0.013(4)
O23 0.018(5) 0.040(6) 0.035(6) 0.015(4) -0.018(4) -0.014(4)
O24 0.019(5) 0.048(7) 0.057(8) 0.000(6) 0.000(5) 0.003(5)
O25 0.030(5) 0.044(6) 0.037(6) -0.018(5) -0.011(5) -0.009(5)
O26 0.029(6) 0.038(6) 0.039(7) 0.015(5) -0.013(5) -0.014(5)
O27 0.030(6) 0.090(9) 0.056(8) -0.005(7) -0.002(5) -0.032(6)
O28 0.052(7) 0.057(7) 0.035(6) -0.033(5) -0.005(5) -0.023(5)
O30 0.081(8) 0.29(2) 0.091(9) 0.144(12) -0.059(7) -0.123(11)
O33B 0.099(9) 0.073(6) 0.095(9) 0.050(6) -0.042(7) -0.042(6)
O42 0.050(7) 0.101(10) 0.116(11) 0.028(9) 0.013(6) -0.049(7)
O44 0.049(6) 0.119(10) 0.067(7) 0.055(7) -0.039(6) -0.060(7)
O60 0.024(4) 0.042(5) 0.029(5) 0.007(4) -0.008(4) -0.013(4)
Zr1 0.0203(5) 0.0263(6) 0.0233(6) 0.0026(4) -0.0057(4) -0.0094(4)
Zr2 0.0191(5) 0.0272(6) 0.0228(6) 0.0024(4) -0.0062(4) -0.0092(4)
C49 0.050(10) 0.054(10) 0.087(15) 0.004(9) 0.000(9) -0.003(7)
C61 0.055(11) 0.093(14) 0.049(11) -0.022(9) -0.002(8) -0.042(11)
N46 0.024(6) 0.043(7) 0.052(9) 0.016(6) -0.015(6) -0.018(5)
C2 0.090(16) 0.084(16) 0.12(2) 0.037(14) -0.022(15) -0.008(12)
C10 0.129(19) 0.123(18) 0.077(16) 0.010(13) -0.017(13) -0.099(16)
N2 0.049(7) 0.054(8) 0.032(6) 0.018(5) -0.015(5) -0.028(6)
C13 0.041(9) 0.079(13) 0.059(12) 0.022(9) -0.017(8) -0.034(9)
C18 0.037(8) 0.056(10) 0.099(14) -0.011(9) 0.002(8) -0.041(7)
N7 0.043(8) 0.053(8) 0.044(8) 0.010(7) -0.021(7) -0.024(7)
C9 0.057(9) 0.046(8) 0.080(12) 0.006(8) -0.034(9) -0.018(7)
C12 0.092(14) 0.15(2) 0.038(10) -0.017(11) 0.008(9) -0.056(14)
N1 0.037(7) 0.086(12) 0.076(11) 0.014(9) -0.015(7) -0.032(7)

loop_
_atom_type_symbol
_atom_type_description
_atom_type_scat_dispersion_real
_atom_type_scat_dispersion_imag
_atom_type_scat_source
C C 0.0181 0.0091 'International Tables Vol C Tables 4.2.6.8 and 6.1.1.4'
H H 0.0000 0.0000 'International Tables Vol C Tables 4.2.6.8 and 6.1.1.4'
Li Li 0.0008 0.0003 'International Tables Vol C Tables 4.2.6.8 and 6.1.1.4'
N N 0.0311 0.0180 'International Tables Vol C Tables 4.2.6.8 and 6.1.1.4'
O O 0.0492 0.0322 'International Tables Vol C Tables 4.2.6.8 and 6.1.1.4'
Zr Zr -0.1862 2.2449 'International Tables Vol C Tables 4.2.6.8 and 6.1.1.4'

loop_
_exptl_crystal_face_index_h
_exptl_crystal_face_index_k
_exptl_crystal_face_index_l
_exptl_crystal_face_perp_dist
_exptl_oxdiff_crystal_face_indexfrac_h
_exptl_oxdiff_crystal_face_indexfrac_k
_exptl_oxdiff_crystal_face_indexfrac_l
_exptl_oxdiff_crystal_face_x
_exptl_oxdiff_crystal_face_y
_exptl_oxdiff_crystal_face_z
3 3 8 0.0392 3.0000 3.0000 8.0000 -0.0646 -0.0321 -0.9494
-3 -3 -8 0.0362 -3.0000 -3.0000 -8.0000 0.0646 0.0321 0.9494
2 4 -7 0.0938 2.0000 4.0000 -7.0001 -0.7362 0.6994 0.0996
-2 -4 7 0.0758 -2.0000 -4.0000 7.0001 0.7362 -0.6994 -0.0996
3 -2 -5 0.0259 3.0000 -2.0000 -5.0001 -0.7847 -0.4853 0.4605
-3 2 5 0.0279 -3.0000 2.0000 5.0001 0.7847 0.4853 -0.4605
5 2 6 0.0390 5.0000 2.0000 6.0000 -0.5137 -0.3398 -0.7709
-5 -2 -6 0.0380 -5.0000 -2.0000 -6.0000 0.5137 0.3398 0.7709

loop_
_geom_angle_atom_site_label_1
_geom_angle_atom_site_label_2
_geom_angle_atom_site_label_3
_geom_angle
_geom_angle_site_symmetry_1
_geom_angle_site_symmetry_3
Li11 Li3 Li6 143.7(7) 1_544 .
O3 Li3 Li6 42.1(7) . .
O3 Li3 Li11 104.0(10) . 1_544
O3 Li3 O4 81.4(9) . 1_634
O3 Li3 O7 108.0(13) . 1_545
O3 Li3 O17 103.5(11) . 1_544
O3 Li3 O24 155.0(13) . 1_634
O4 Li3 Li6 39.4(7) 1_634 .
O4 Li3 Li11 162.4(13) 1_634 1_544
O7 Li3 Li6 118.8(8) 1_545 .
O7 Li3 Li11 49.0(6) 1_545 1_544
O7 Li3 O4 113.5(12) 1_545 1_634
O7 Li3 O17 92.1(10) 1_545 1_544
O7 Li3 O24 92.1(12) 1_545 1_634
O17 Li3 Li6 137.5(10) 1_544 .
O17 Li3 Li11 44.4(6) 1_544 1_544
O17 Li3 O4 151.4(15) 1_544 1_634
O17 Li3 O24 90.1(11) 1_544 1_634
O24 Li3 Li6 115.1(7) 1_634 .
O24 Li3 Li11 100.4(10) 1_634 1_544
O24 Li3 O4 76.8(8) 1_634 1_634
Li11 Li6 Li3 163.4(7) 1_644 .
C36 Li6 Li3 92.5(7) . .
C36 Li6 Li11 100.0(9) . 1_644
O3 Li6 Li3 36.4(7) . .
O3 Li6 Li11 152.7(11) . 1_644
O3 Li6 C36 56.4(7) . .
O4 Li6 Li3 43.5(7) 1_634 .
O4 Li6 Li11 124.3(12) 1_634 1_644
O4 Li6 C36 135.6(12) 1_634 .
O4 Li6 O3 79.9(10) 1_634 .
O4 Li6 O25 154.4(14) 1_634 .
O4 Li6 O26 100.1(11) 1_634 1_645
O8 Li6 Li3 118.1(9) 1_644 .
O8 Li6 Li11 49.2(7) 1_644 1_644
O8 Li6 C36 99.3(9) 1_644 .
O8 Li6 O3 116.0(12) 1_644 .
O8 Li6 O4 107.2(12) 1_644 1_634
O8 Li6 O25 95.3(11) 1_644 .
O8 Li6 O26 91.5(11) 1_644 1_645
O25 Li6 Li3 114.7(9) . .
O25 Li6 Li11 79.6(9) . 1_644
O25 Li6 C36 23.9(5) . .
O25 Li6 O3 79.4(9) . .
O26 Li6 Li3 136.7(8) 1_645 .
O26 Li6 Li11 45.9(7) 1_645 1_644
O26 Li6 C36 114.4(11) 1_645 .
O26 Li6 O3 151.5(13) 1_645 .
O26 Li6 O25 91.1(11) 1_645 .
C32 Li8 C43 33.2(7) . .
O5 Li8 C32 58.8(12) . .
O5 Li8 C43 25.6(7) . .
O5 Li8 O27 95(2) . .
O5 Li8 O28 84.8(17) . .
O5 Li8 O30 96(3) . 1_545
O5 Li8 O33B 84(2) . 1_565
O6 Li8 C32 126(2) . .
O6 Li8 C43 159(2) . .
O6 Li8 O5 175(2) . .
O6 Li8 O27 80.3(16) . .
O6 Li8 O28 100(2) . .
O6 Li8 O30 82(2) . 1_545
O6 Li8 O33B 97(3) . 1_565
O27 Li8 C32 154(3) . .
O27 Li8 C43 121(2) . .
O27 Li8 O30 80.1(19) . 1_545
O27 Li8 O33B 90(2) . 1_565
O28 Li8 C32 26.5(7) . .
O28 Li8 C43 59.4(12) . .
O28 Li8 O27 179(4) . .
O28 Li8 O30 99(3) . 1_545
O28 Li8 O33B 91(2) . 1_565
O30 Li8 C32 105(2) 1_545 .
O30 Li8 C43 103(2) 1_545 .
O33B Li8 C32 83.6(17) 1_565 .
O33B Li8 C43 82.0(18) 1_565 .
O33B Li8 O30 170(2) 1_565 1_545
Li6 Li11 Li3 158.6(11) 1_466 1_566
C31 Li11 Li3 72.3(7) 1_556 1_566
C31 Li11 Li6 105.0(8) 1_556 1_466
C31 Li11 C34 156.6(9) 1_556 .
C31 Li11 C39 139.8(8) 1_556 .
C34 Li11 Li3 103.2(8) . 1_566
C34 Li11 Li6 70.5(7) . 1_466
C39 Li11 Li3 70.6(7) . 1_566
C39 Li11 Li6 103.8(7) . 1_466
C39 Li11 C34 33.6(4) . .
C40 Li11 Li3 104.8(8) 1_556 1_566
C40 Li11 Li6 71.6(7) 1_556 1_466
C40 Li11 C31 33.6(5) 1_556 1_556
C40 Li11 C34 137.3(7) 1_556 .
C40 Li11 C39 156.3(9) 1_556 .
O2 Li11 Li3 99.7(8) . 1_566
O2 Li11 Li6 101.3(8) . 1_466
O2 Li11 C31 85.9(6) . 1_556
O2 Li11 C34 117.5(8) . .
O2 Li11 C39 115.0(8) . .
O2 Li11 C40 88.6(7) . 1_556
O2 Li11 O7 95.4(7) . 1_556
O2 Li11 O8 114.3(9) . .
O2 Li11 O17 110.2(9) . .
O2 Li11 O26 101.5(8) . 1_556
O7 Li11 Li3 45.6(7) 1_556 1_566
O7 Li11 Li6 127.4(9) 1_556 1_466
O7 Li11 C31 27.1(4) 1_556 1_556
O7 Li11 C34 139.9(9) 1_556 .
O7 Li11 C39 113.3(8) 1_556 .
O7 Li11 C40 59.2(6) 1_556 1_556
O8 Li11 Li3 126.7(9) . 1_566
O8 Li11 Li6 45.7(6) . 1_466
O8 Li11 C31 145.4(9) . 1_556
O8 Li11 C34 24.9(4) . .
O8 Li11 C39 58.4(5) . .
O8 Li11 C40 115.3(8) . 1_556
O8 Li11 O7 150.1(11) . 1_556
O17 Li11 Li3 45.9(7) . 1_566
O17 Li11 Li6 127.9(8) . 1_466
O17 Li11 C31 117.4(8) . 1_556
O17 Li11 C34 58.4(6) . .
O17 Li11 C39 25.0(5) . .
O17 Li11 C40 146.2(9) . 1_556
O17 Li11 O7 90.3(8) . 1_556
O17 Li11 O8 83.2(7) . .
O17 Li11 O26 147.9(12) . 1_556
O26 Li11 Li3 124.8(9) 1_556 1_566
O26 Li11 Li6 46.1(7) 1_556 1_466
O26 Li11 C31 59.2(6) 1_556 1_556
O26 Li11 C34 110.7(7) 1_556 .
O26 Li11 C39 137.8(8) 1_556 .
O26 Li11 C40 27.0(5) 1_556 1_556
O26 Li11 O7 81.9(7) 1_556 1_556
O26 Li11 O8 88.3(7) 1_556 .
O20 C29 C47 115.0(13) . .
O20 C29 O27 132.2(14) . .
O27 C29 C47 112.8(14) . .
C40 C31 Li11 72.6(9) . 1_554
O7 C31 Li11 53.4(9) . 1_554
O7 C31 C40 121.4(14) . .
O7 C31 O22 126.2(14) . .
O22 C31 Li11 161.6(12) . 1_554
O22 C31 C40 112.2(12) . .
C43 C32 Li8 74.4(14) . .
O18 C32 Li8 169.9(19) . .
O18 C32 C43 112.3(12) . .
O28 C32 Li8 50.6(14) . .
O28 C32 C43 124.4(12) . .
O28 C32 O18 123.3(13) . .
C39 C34 Li11 69.6(8) . .
O8 C34 Li11 47.2(9) . .
O8 C34 C39 116.7(14) . .
O8 C34 O19 128.5(15) . .
O19 C34 Li11 175.0(12) . .
O19 C34 C39 114.8(13) . .
O9 C35 C38 114.9(12) . .
O24 C35 C38 119.5(14) . .
O24 C35 O9 125.5(15) . .
C37 C36 Li6 76.8(10) . .
O13 C36 Li6 166.7(12) . .
O13 C36 C37 113.1(13) . .
O25 C36 Li6 42.6(9) . .
O25 C36 C37 118.5(14) . .
O25 C36 O13 128.4(15) . .
O3 C37 C36 118.5(14) . .
O12 C37 C36 116.8(14) . .
O12 C37 O3 124.5(16) . .
O4 C38 C35 116.4(13) . .
O4 C38 O14 130.3(15) . .
O14 C38 C35 113.2(13) . .
C34 C39 Li11 76.9(9) . .
O17 C39 Li11 44.0(8) . .
O17 C39 C34 120.5(14) . .
O17 C39 O23 126.6(14) . .
O23 C39 Li11 169.4(11) . .
O23 C39 C34 112.8(12) . .
C31 C40 Li11 73.8(9) . 1_554
O21 C40 Li11 159.7(12) . 1_554
O21 C40 C31 114.6(14) . .
O26 C40 Li11 48.2(8) . 1_554
O26 C40 C31 118.0(14) . .
O26 C40 O21 127.4(15) . .
O16 C41 C51 111.0(17) . .
O30 C41 C51 123.8(18) . .
O30 C41 O16 124.9(18) . .
C32 C43 Li8 72.4(14) . .
O5 C43 Li8 49.0(13) . .
O5 C43 C32 121.2(15) . .
O5 C43 O11 125.3(16) . .
O11 C43 Li8 172.7(17) . .
O11 C43 C32 113.4(13) . .
O6 C47 C29 119.3(15) . .
O10 C47 C29 111.8(12) . .
O10 C47 O6 128.9(15) . .
O44 C50 C55 123.7(13) . .
O44 C50 O60 127.2(15) . .
O60 C50 C55 109.1(13) . .
O1 C51 C41 116.3(18) . .
O1 C51 O42 123.4(18) . .
O42 C51 C41 120.2(18) . .
O15 C55 C50 113.3(13) . .
O33B C55 C50 122.2(15) . .
O33B C55 O15 124.5(18) . .
C51 O1 Zr2 118.5(13) . .
Li3 O3 Li6 101.6(10) . .
C37 O3 Li3 151.3(13) . .
C37 O3 Li6 107.2(12) . .
Li6 O4 Li3 97.1(11) 1_476 1_476
C38 O4 Li3 113.1(12) . 1_476
C38 O4 Li6 149.5(13) . 1_476
C43 O5 Li8 105.4(16) . .
C47 O6 Li8 114.1(17) . .
Li3 O7 Li11 85.3(8) 1_565 1_554
C31 O7 Li3 167.3(14) . 1_565
C31 O7 Li11 99.5(11) . 1_554
Li6 O8 Li11 85.1(10) 1_466 .
C34 O8 Li6 166.0(14) . 1_466
C34 O8 Li11 107.9(11) . .
C35 O9 Zr2 119.3(9) . .
C47 O10 Zr1 121.1(9) . .
C43 O11 Zr2 122.0(10) . .
C37 O12 Zr1 118.6(10) . .
C36 O13 Zr1 120.6(10) . .
C38 O14 Zr2 121.2(10) . .
C55 O15 Zr1 124.4(11) . .
C41 O16 Zr2 120.4(12) . .
Li11 O17 Li3 89.7(10) . 1_566
C39 O17 Li3 157.1(13) . 1_566
C39 O17 Li11 111.1(11) . .
C32 O18 Zr2 119.2(9) . .
C34 O19 Zr2 119.5(10) . .
C29 O20 Zr1 120.3(9) . .
C40 O21 Zr1 120.9(10) . .
C31 O22 Zr1 121.8(9) . .
C39 O23 Zr2 121.1(9) . .
C35 O24 Li3 112.5(12) . 1_476
C36 O25 Li6 113.5(12) . .
Li11 O26 Li6 88.0(9) 1_554 1_465
C40 O26 Li6 154.6(13) . 1_465
C40 O26 Li11 104.8(11) . 1_554
C29 O27 Li8 111.6(18) . .
C32 O28 Li8 102.9(18) . .
C41 O30 Li8 146(2) . 1_565
C55 O33B Li8 156(2) . 1_545
C50 O60 Zr1 123.4(11) . .
O10 Zr1 O12 148.8(4) . .
O10 Zr1 O13 140.0(4) . .
O10 Zr1 O15 88.8(4) . .
O10 Zr1 O20 71.8(3) . .
O10 Zr1 O21 76.9(4) . .
O10 Zr1 O22 104.2(4) . .
O10 Zr1 O60 78.0(4) . .
O13 Zr1 O12 70.6(4) . .
O15 Zr1 O12 96.3(4) . .
O15 Zr1 O13 76.3(4) . .
O15 Zr1 O20 80.8(4) . .
O15 Zr1 O21 140.5(4) . .
O15 Zr1 O22 149.6(4) . .
O15 Zr1 O60 69.2(4) . .
O20 Zr1 O12 139.4(3) . .
O20 Zr1 O13 69.3(3) . .
O20 Zr1 O21 126.8(4) . .
O20 Zr1 O22 77.6(4) . .
O20 Zr1 O60 137.5(4) . .
O21 Zr1 O12 79.9(4) . .
O21 Zr1 O13 135.9(4) . .
O22 Zr1 O12 86.7(4) . .
O22 Zr1 O13 76.3(3) . .
O22 Zr1 O21 69.8(4) . .
O22 Zr1 O60 139.8(5) . .
O60 Zr1 O12 75.2(4) . .
O60 Zr1 O13 127.6(4) . .
O60 Zr1 O21 71.8(4) . .
O1 Zr2 O9 129.5(4) . .
O1 Zr2 O14 75.7(5) . .
O1 Zr2 O19 140.5(5) . .
O1 Zr2 O23 70.3(4) . .
O11 Zr2 O1 78.3(5) . .
O11 Zr2 O9 140.1(4) . .
O11 Zr2 O14 148.5(4) . .
O11 Zr2 O18 72.7(4) . .
O11 Zr2 O19 102.2(5) . .
O11 Zr2 O23 76.6(4) . .
O14 Zr2 O9 71.3(4) . .
O14 Zr2 O19 87.3(4) . .
O16 Zr2 O1 72.1(5) . .
O16 Zr2 O9 75.8(4) . .
O16 Zr2 O11 90.6(5) . .
O16 Zr2 O14 97.8(4) . .
O16 Zr2 O18 80.2(5) . .
O16 Zr2 O19 146.5(5) . .
O16 Zr2 O23 142.0(4) . .
O18 Zr2 O1 139.3(4) . .
O18 Zr2 O9 68.1(4) . .
O18 Zr2 O14 138.5(4) . .
O18 Zr2 O19 74.4(4) . .
O18 Zr2 O23 127.3(4) . .
O19 Zr2 O9 74.6(4) . .
O23 Zr2 O9 134.9(4) . .
O23 Zr2 O14 78.2(4) . .
O23 Zr2 O19 71.5(4) . .
C61 N46 C49 117.2(15) . .
C2 N2 C10 113.6(17) . .
C18 N7 C13 110.3(14) . .
C12 N1 C9 113.9(17) . .

loop_
_geom_bond_atom_site_label_1
_geom_bond_atom_site_label_2
_geom_bond_distance
_geom_bond_site_symmetry_2
Li3 Li6 3.175(15) .
Li3 Li11 2.84(3) 1_544
Li3 O3 1.92(3) .
Li3 O4 2.20(2) 1_634
Li3 O7 2.04(3) 1_545
Li3 O17 2.04(2) 1_544
Li3 O24 2.14(3) 1_634
Li6 Li11 2.82(3) 1_644
Li6 C36 2.76(3) .
Li6 O3 2.17(3) .
Li6 O4 2.03(3) 1_634
Li6 O8 2.03(3) 1_644
Li6 O25 2.03(3) .
Li6 O26 2.03(3) 1_645
Li8 C32 2.59(4) .
Li8 C43 2.62(5) .
Li8 O5 2.05(5) .
Li8 O6 2.03(5) .
Li8 O27 2.21(4) .
Li8 O28 2.06(4) .
Li8 O30 2.50(7) 1_545
Li8 O33B 2.32(7) 1_565
Li11 Li3 2.84(3) 1_566
Li11 Li6 2.82(3) 1_466
Li11 C31 2.65(2) 1_556
Li11 C34 2.78(2) .
Li11 C39 2.68(2) .
Li11 C40 2.63(2) 1_556
Li11 O2 1.920(18) .
Li11 O7 2.155(19) 1_556
Li11 O8 2.144(18) .
Li11 O17 1.990(19) .
Li11 O26 2.028(19) 1_556
C29 C47 1.624(19) .
C29 O20 1.131(18) .
C29 O27 1.275(19) .
C31 Li11 2.65(2) 1_554
C31 C40 1.53(2) .
C31 O7 1.222(17) .
C31 O22 1.275(16) .
C32 C43 1.49(2) .
C32 O18 1.413(15) .
C32 O28 1.185(18) .
C34 C39 1.578(19) .
C34 O8 1.230(18) .
C34 O19 1.255(18) .
C35 C38 1.57(2) .
C35 O9 1.270(16) .
C35 O24 1.215(17) .
C36 C37 1.50(2) .
C36 O13 1.285(17) .
C36 O25 1.220(17) .
C37 O3 1.273(19) .
C37 O12 1.270(17) .
C38 O4 1.192(18) .
C38 O14 1.271(16) .
C39 O17 1.210(17) .
C39 O23 1.258(16) .
C40 Li11 2.63(2) 1_554
C40 O21 1.255(18) .
C40 O26 1.236(18) .
C41 C51 1.52(3) .
C41 O16 1.31(2) .
C41 O30 1.20(2) .
C43 O5 1.175(18) .
C43 O11 1.351(18) .
C47 O6 1.261(17) .
C47 O10 1.208(18) .
C50 C55 1.56(2) .
C50 O44 1.137(17) .
C50 O60 1.293(18) .
C51 O1 1.24(2) .
C51 O42 1.30(2) .
C55 O15 1.255(18) .
C55 O33B 1.180(19) .
O1 Zr2 2.187(12) .
O4 Li3 2.20(2) 1_476
O4 Li6 2.03(3) 1_476
O7 Li3 2.04(3) 1_565
O7 Li11 2.155(19) 1_554
O8 Li6 2.03(3) 1_466
O9 Zr2 2.247(7) .
O10 Zr1 2.149(10) .
O11 Zr2 2.148(9) .
O12 Zr1 2.235(10) .
O13 Zr1 2.227(10) .
O14 Zr2 2.221(11) .
O15 Zr1 2.165(11) .
O16 Zr2 2.134(10) .
O17 Li3 2.04(2) 1_566
O18 Zr2 2.177(10) .
O19 Zr2 2.228(10) .
O20 Zr1 2.203(10) .
O21 Zr1 2.216(10) .
O22 Zr1 2.207(10) .
O23 Zr2 2.212(9) .
O24 Li3 2.14(3) 1_476
O26 Li6 2.03(3) 1_465
O26 Li11 2.028(19) 1_554
O30 Li8 2.50(7) 1_565
O33B Li8 2.32(7) 1_545
O60 Zr1 2.209(13) .
C49 N46 1.49(2) .
C61 N46 1.46(2) .
C2 N2 1.35(3) .
C10 N2 1.43(2) .
C13 N7 1.48(2) .
C18 N7 1.48(2) .
C9 N1 1.53(2) .
C12 N1 1.48(2) .
